data_2205532
loop_
_publ_author_name
'Yu-Lin Zhu'
'Shen-Lin Huang'
'Yuan-Jiang Pan'

_publ_section_title
;
 9-Butyl-3,4,5,6,7,9-hexahydro-2<i>H</i>-xanthene-1,8-dione
;
_journal_issue 4
_journal_name_full 'Acta Crystallographica Section E'
_journal_page_first o1139
_journal_page_last o1140
_journal_paper_doi 10.1107/S1600536805006501
_journal_volume 61
_journal_year 2005
_chemical_formula_iupac 'C17 H22 O3'
_chemical_formula_moiety 'C17 H22 O3'
_chemical_formula_sum 'C17 H22 O3'
_chemical_formula_weight 274.35
_chemical_name_systematic
;
9-Butyl-3,4,5,6,7,9-hexahydro-2H-xanthene-1,8-dione
;
_space_group_IT_number 36
_symmetry_cell_setting orthorhombic
_symmetry_space_group_name_Hall 'C 2c -2'
_symmetry_space_group_name_H-M 'C m c 21'
_atom_sites_solution_hydrogens geom
_atom_sites_solution_primary direct
_atom_sites_solution_secondary difmap
_audit_creation_method SHELXL-97
_cell_angle_alpha 90.00
_cell_angle_beta 90.00
_cell_angle_gamma 90.00
_cell_formula_units_Z 4
_cell_length_a 15.121(4)
_cell_length_b 8.872(2)
_cell_length_c 11.025(3)
_cell_measurement_reflns_used 40
_cell_measurement_temperature 298(2)
_cell_measurement_theta_max 15.0
_cell_measurement_theta_min 4.6
_cell_volume 1479.0(7)
_computing_cell_refinement XSCANS
_computing_data_collection 'XSCANS (Siemens, 1991)'
_computing_data_reduction 'SHELXTL (Siemens, 1994)'
_computing_molecular_graphics SHELXTL
_computing_publication_material SHELXTL
_computing_structure_refinement 'SHELXL97 (Sheldrick, 1997)'
_computing_structure_solution 'SHELXS97 (Sheldrick, 1997)'
_diffrn_ambient_temperature 298(2)
_diffrn_measured_fraction_theta_full 1.000
_diffrn_measured_fraction_theta_max 1.000
_diffrn_measurement_device_type 'Siemens P4'
_diffrn_measurement_method \w
_diffrn_radiation_monochromator graphite
_diffrn_radiation_source 'fine-focus sealed tube'
_diffrn_radiation_type MoK\a
_diffrn_radiation_wavelength 0.71073
_diffrn_reflns_av_R_equivalents 0.0102
_diffrn_reflns_av_sigmaI/netI 0.0402
_diffrn_reflns_limit_h_max 19
_diffrn_reflns_limit_h_min 0
_diffrn_reflns_limit_k_max 11
_diffrn_reflns_limit_k_min 0
_diffrn_reflns_limit_l_max 1
_diffrn_reflns_limit_l_min -14
_diffrn_reflns_number 1011
_diffrn_reflns_theta_full 27.75
_diffrn_reflns_theta_max 27.75
_diffrn_reflns_theta_min 2.66
_diffrn_standards_decay_% 3.15
_diffrn_standards_interval_count 97
_diffrn_standards_number 3
_exptl_absorpt_coefficient_mu 0.083
_exptl_absorpt_correction_type none
_exptl_crystal_colour colorless
_exptl_crystal_density_diffrn 1.232
_exptl_crystal_density_method 'not measured'
_exptl_crystal_description block
_exptl_crystal_F_000 592
_exptl_crystal_size_max 0.50
_exptl_crystal_size_mid 0.26
_exptl_crystal_size_min 0.26
_refine_diff_density_max 0.153
_refine_diff_density_min -0.121
_refine_ls_extinction_method none
_refine_ls_goodness_of_fit_ref 0.877
_refine_ls_hydrogen_treatment constr
_refine_ls_matrix_type full
_refine_ls_number_parameters 100
_refine_ls_number_reflns 955
_refine_ls_number_restraints 1
_refine_ls_restrained_S_all 0.877
_refine_ls_R_factor_all 0.0605
_refine_ls_R_factor_gt 0.0389
_refine_ls_shift/su_max 0.000
_refine_ls_shift/su_mean 0.000
_refine_ls_structure_factor_coef Fsqd
_refine_ls_weighting_details 'calc w = 1/[\s^2^(Fo^2^)+(0.0465P)^2^] where P = (Fo^2^+2Fc^2^)/3'
_refine_ls_weighting_scheme calc
_refine_ls_wR_factor_gt 0.0823
_refine_ls_wR_factor_ref 0.0889
_reflns_number_gt 638
_reflns_number_total 955
_reflns_threshold_expression I>2\s(I)
_cod_data_source_file lh6333.cif
_cod_data_source_block I
_cod_database_code 2205532

loop_
_symmetry_equiv_pos_as_xyz
'x, y, z'
'-x, -y, z+1/2'
'-x, y, z'
'x, -y, z+1/2'
'x+1/2, y+1/2, z'
'-x+1/2, -y+1/2, z+1/2'
'-x+1/2, y+1/2, z'
'x+1/2, -y+1/2, z+1/2'

loop_
_atom_site_label
_atom_site_fract_x
_atom_site_fract_y
_atom_site_fract_z
_atom_site_U_iso_or_equiv
_atom_site_adp_type
_atom_site_calc_flag
_atom_site_refinement_flags
_atom_site_occupancy
_atom_site_type_symbol
O1 0.5000 0.7222(3) 0.3745(2) 0.0439(7) Uani d S 1 O
O2 0.33006(12) 0.5093(3) 0.0610(2) 0.0674(6) Uani d . 1 O
C1 0.42210(15) 0.6886(3) 0.3153(2) 0.0367(6) Uani d . 1 C
C2 0.34659(17) 0.7700(3) 0.3713(3) 0.0479(7) Uani d . 1 C
H2A 0.3484 0.8752 0.3473 0.058 Uiso calc R 1 H
H2B 0.3516 0.7654 0.4589 0.058 Uiso calc R 1 H
C3 0.25933(19) 0.7014(4) 0.3323(3) 0.0598(9) Uani d . 1 C
H3A 0.2500 0.6076 0.3757 0.072 Uiso calc R 1 H
H3B 0.2115 0.7695 0.3533 0.072 Uiso calc R 1 H
C4 0.2575(2) 0.6716(3) 0.1984(3) 0.0581(8) Uani d . 1 C
H4A 0.2551 0.7672 0.1559 0.070 Uiso calc R 1 H
H4B 0.2040 0.6164 0.1790 0.070 Uiso calc R 1 H
C5 0.33572(18) 0.5839(3) 0.1528(3) 0.0447(7) Uani d . 1 C
C6 0.41886(15) 0.5978(2) 0.2187(2) 0.0355(6) Uani d . 1 C
C7 0.5000 0.5174(4) 0.1727(3) 0.0390(9) Uani d S 1 C
H7 0.5000 0.5256 0.0840 0.047 Uiso calc SR 1 H
C8 0.5000 0.3482(4) 0.2047(4) 0.0439(9) Uani d S 1 C
H8A 0.4483 0.3022 0.1681 0.053 Uiso calc PR 0.50 H
H8B 0.5517 0.3022 0.1681 0.053 Uiso calc PR 0.50 H
C9 0.5000 0.3111(4) 0.3377(3) 0.0414(9) Uani d S 1 C
H9A 0.4482 0.3561 0.3749 0.050 Uiso calc PR 0.50 H
H9B 0.5518 0.3561 0.3749 0.050 Uiso calc PR 0.50 H
C10 0.5000 0.1437(4) 0.3638(4) 0.0526(11) Uani d S 1 C
H10A 0.4482 0.0990 0.3262 0.063 Uiso calc PR 0.50 H
H10B 0.5518 0.0990 0.3262 0.063 Uiso calc PR 0.50 H
C11 0.5000 0.1040(5) 0.4965(4) 0.0817(16) Uani d S 1 C
H11A 0.5000 -0.0037 0.5054 0.123 Uiso calc SR 1 H
H11B 0.4482 0.1451 0.5343 0.123 Uiso calc PR 0.50 H
H11C 0.5518 0.1451 0.5343 0.123 Uiso calc PR 0.50 H

loop_
_atom_site_aniso_label
_atom_site_aniso_U_11
_atom_site_aniso_U_22
_atom_site_aniso_U_33
_atom_site_aniso_U_12
_atom_site_aniso_U_13
_atom_site_aniso_U_23
O1 0.0387(13) 0.0487(14) 0.0442(16) 0.000 0.000 -0.0136(13)
O2 0.0633(13) 0.0793(14) 0.0597(13) -0.0010(12) -0.0209(12) -0.0196(12)
C1 0.0351(12) 0.0335(12) 0.0415(14) -0.0003(10) 0.0008(12) 0.0010(12)
C2 0.0463(14) 0.0448(14) 0.0527(17) 0.0052(12) 0.0056(15) -0.0023(14)
C3 0.0429(15) 0.067(2) 0.070(2) 0.0090(14) -0.0005(17) -0.0011(17)
C4 0.0408(15) 0.0672(19) 0.066(2) 0.0085(13) -0.0108(17) 0.0031(18)
C5 0.0465(16) 0.0420(14) 0.0457(15) -0.0047(12) -0.0070(14) 0.0072(14)
C6 0.0367(13) 0.0325(12) 0.0372(13) -0.0023(10) -0.0017(11) 0.0023(12)
C7 0.0452(19) 0.0371(19) 0.035(2) 0.000 0.000 -0.0053(17)
C8 0.045(2) 0.0375(19) 0.049(2) 0.000 0.000 -0.0094(19)
C9 0.043(2) 0.0325(18) 0.048(2) 0.000 0.000 0.0001(17)
C10 0.058(2) 0.0355(19) 0.065(3) 0.000 0.000 -0.001(2)
C11 0.130(5) 0.047(3) 0.067(3) 0.000 0.000 0.013(3)

loop_
_atom_type_symbol
_atom_type_description
_atom_type_scat_dispersion_real
_atom_type_scat_dispersion_imag
_atom_type_scat_source
C C 0.0033 0.0016 'International Tables Vol C Tables 4.2.6.8 and 6.1.1.4'
H H 0.0000 0.0000 'International Tables Vol C Tables 4.2.6.8 and 6.1.1.4'
O O 0.0106 0.0060 'International Tables Vol C Tables 4.2.6.8 and 6.1.1.4'

loop_
_geom_angle_atom_site_label_1
_geom_angle_atom_site_label_2
_geom_angle_atom_site_label_3
_geom_angle_site_symmetry_1
_geom_angle_site_symmetry_3
_geom_angle
C1 O1 C1 . 3_655 117.3(3)
C6 C1 O1 . . 122.6(2)
C6 C1 C2 . . 126.6(2)
O1 C1 C2 . . 110.8(2)
C1 C2 C3 . . 110.9(2)
C1 C2 H2A . . 109.5
C3 C2 H2A . . 109.5
C1 C2 H2B . . 109.5
C3 C2 H2B . . 109.5
H2A C2 H2B . . 108.0
C4 C3 C2 . . 111.4(3)
C4 C3 H3A . . 109.3
C2 C3 H3A . . 109.3
C4 C3 H3B . . 109.3
C2 C3 H3B . . 109.3
H3A C3 H3B . . 108.0
C3 C4 C5 . . 114.0(3)
C3 C4 H4A . . 108.8
C5 C4 H4A . . 108.8
C3 C4 H4B . . 108.8
C5 C4 H4B . . 108.8
H4A C4 H4B . . 107.6
O2 C5 C6 . . 121.6(3)
O2 C5 C4 . . 120.5(3)
C6 C5 C4 . . 117.9(3)
C1 C6 C5 . . 118.7(2)
C1 C6 C7 . . 121.6(2)
C5 C6 C7 . . 119.6(2)
C6 C7 C6 3_655 . 108.9(3)
C6 C7 C8 3_655 . 112.6(2)
C6 C7 C8 . . 112.6(2)
C6 C7 H7 3_655 . 107.5
C6 C7 H7 . . 107.5
C8 C7 H7 . . 107.5
C9 C8 C7 . . 115.9(3)
C9 C8 H8A . . 108.3
C7 C8 H8A . . 108.3
C9 C8 H8B . . 108.3
C7 C8 H8B . . 108.3
H8A C8 H8B . . 107.4
C8 C9 C10 . . 113.6(3)
C8 C9 H9A . . 108.8
C10 C9 H9A . . 108.8
C8 C9 H9B . . 108.8
C10 C9 H9B . . 108.8
H9A C9 H9B . . 107.7
C11 C10 C9 . . 114.5(4)
C11 C10 H10A . . 108.6
C9 C10 H10A . . 108.6
C11 C10 H10B . . 108.6
C9 C10 H10B . . 108.6
H10A C10 H10B . . 107.6
C10 C11 H11A . . 109.5
C10 C11 H11B . . 109.5
H11A C11 H11B . . 109.5
C10 C11 H11C . . 109.5
H11A C11 H11C . . 109.5
H11B C11 H11C . . 109.5

loop_
_geom_bond_atom_site_label_1
_geom_bond_atom_site_label_2
_geom_bond_site_symmetry_2
_geom_bond_distance
O1 C1 . 1.379(3)
O1 C1 3_655 1.379(3)
O2 C5 . 1.213(4)
C1 C6 . 1.336(3)
C1 C2 . 1.485(3)
C2 C3 . 1.515(4)
C2 H2A . 0.9700
C2 H2B . 0.9700
C3 C4 . 1.500(5)
C3 H3A . 0.9700
C3 H3B . 0.9700
C4 C5 . 1.502(4)
C4 H4A . 0.9700
C4 H4B . 0.9700
C5 C6 . 1.458(4)
C6 C7 . 1.508(3)
C7 C6 3_655 1.508(3)
C7 C8 . 1.542(5)
C7 H7 . 0.9800
C8 C9 . 1.502(5)
C8 H8A . 0.9700
C8 H8B . 0.9700
C9 C10 . 1.513(5)
C9 H9A . 0.9700
C9 H9B . 0.9700
C10 C11 . 1.504(6)
C10 H10A . 0.9700
C10 H10B . 0.9700
C11 H11A . 0.9600
C11 H11B . 0.9600
C11 H11C . 0.9600

loop_
_geom_torsion_atom_site_label_1
_geom_torsion_atom_site_label_2
_geom_torsion_atom_site_label_3
_geom_torsion_atom_site_label_4
_geom_torsion_site_symmetry_1
_geom_torsion_site_symmetry_4
_geom_torsion
C1 O1 C1 C6 3_655 . 15.0(4)
C1 O1 C1 C2 3_655 . -163.21(18)
C6 C1 C2 C3 . . 18.3(4)
O1 C1 C2 C3 . . -163.6(2)
C1 C2 C3 C4 . . -45.4(3)
C2 C3 C4 C5 . . 51.3(3)
C3 C4 C5 O2 . . 154.9(3)
C3 C4 C5 C6 . . -28.1(4)
O1 C1 C6 C5 . . -172.3(2)
C2 C1 C6 C5 . . 5.6(4)
O1 C1 C6 C7 . . 4.1(4)
C2 C1 C6 C7 . . -178.0(3)
O2 C5 C6 C1 . . 176.2(2)
C4 C5 C6 C1 . . -0.8(4)
O2 C5 C6 C7 . . -0.2(4)
C4 C5 C6 C7 . . -177.2(2)
C1 C6 C7 C6 . 3_655 -20.6(4)
C5 C6 C7 C6 . 3_655 155.73(19)
C1 C6 C7 C8 . . 104.9(3)
C5 C6 C7 C8 . . -78.7(3)
C6 C7 C8 C9 3_655 . 61.8(2)
C6 C7 C8 C9 . . -61.8(2)
C7 C8 C9 C10 . . 180.0
C8 C9 C10 C11 . . 180.0
